data_2009617
loop_
_publ_author_name
'Low, John N.'
'Egglishaw, Clare'
'Ferguson, George'
'Cobo, Justo'
'Garcia, Celeste'
'Melguizo, Manuel'
'Nogueras, Manuel'
'Sanchez, Adolfo'

_publ_section_title 6-Amino-5-[(<i>E</i>)-1,2-bis(methoxycarbonyl)vinyl]-2-methoxy-3-methylpyrimidin-4(3<i>H</i>)-one
_journal_issue 4
_journal_name_full 'Acta Crystallographica Section C'
_journal_page_first 585
_journal_page_last 587
_journal_paper_doi 10.1107/S0108270193011953
_journal_volume 50
_journal_year 1994
_chemical_formula_moiety 'C12 H15 N3 O6'
_chemical_formula_sum 'C12 H15 N3 O6'
_chemical_formula_weight 297.26
_chemical_name_systematic
;
6-amino-2-methoxy-3-methyl-5-[(E)-1,2-dicarbomethoxyvinyl]pyrimidin-4-(3H)-
one
;
_space_group_IT_number 7
_symmetry_cell_setting monoclinic
_symmetry_space_group_name_Hall 'P -2yc'
_symmetry_space_group_name_H-M 'P 1 c 1'
_cell_angle_alpha 90.0
_cell_angle_beta 112.992(7)
_cell_angle_gamma 90.0
_cell_formula_units_Z 2
_cell_length_a 7.4731(7)
_cell_length_b 10.8843(8)
_cell_length_c 9.0286(6)
_cell_measurement_reflns_used 25
_cell_measurement_temperature 293
_cell_measurement_theta_max 16.00
_cell_measurement_theta_min 10.00
_cell_volume 676.04(10)
_computing_cell_refinement 'Enraf Nonius CAD4 software'
_computing_data_collection 'Enraf Nonius CAD4 software'
_computing_data_reduction 'NRCVAX DATRD2'
_computing_molecular_graphics NRCVAX
_computing_publication_material 'NRCVAX TABLES'
_computing_structure_refinement 'NRCVAX LSTSQ'
_computing_structure_solution 'NRCVAX SOLVER'
_diffrn_ambient_temperature 293
_diffrn_measurement_device 'Nonius CAD-4'
_diffrn_measurement_method '\q/2\q scan b/P/b '
_diffrn_radiation_monochromator graphite
_diffrn_radiation_source 'X-ray tube'
_diffrn_radiation_type MoK\a
_diffrn_radiation_wavelength 0.71067
_diffrn_reflns_av_R_equivalents 0.000
_diffrn_reflns_limit_h_max 9
_diffrn_reflns_limit_h_min -10
_diffrn_reflns_limit_k_max 15
_diffrn_reflns_limit_k_min 0
_diffrn_reflns_limit_l_max 12
_diffrn_reflns_limit_l_min 0
_diffrn_reflns_number 2098
_diffrn_reflns_theta_max 29.90
_diffrn_reflns_theta_min 0.00
_diffrn_standards_decay_% <0.1
_diffrn_standards_interval_time 120
_diffrn_standards_number 3
_exptl_absorpt_coefficient_mu 0.11
_exptl_absorpt_correction_T_max 1.0000
_exptl_absorpt_correction_T_min 1.0000
_exptl_absorpt_correction_type none
_exptl_crystal_colour yellow
_exptl_crystal_density_diffrn 1.460
_exptl_crystal_description plate
_exptl_crystal_F_000 312
_exptl_crystal_size_max 0.60
_exptl_crystal_size_mid 0.40
_exptl_crystal_size_min 0.20
_refine_diff_density_max 0.23
_refine_diff_density_min -0.18
_refine_ls_abs_structure_Rogers 1.000000
_refine_ls_extinction_coef 10E2(9)
_refine_ls_extinction_method Larson
_refine_ls_goodness_of_fit_obs 1.25
_refine_ls_hydrogen_treatment refall
_refine_ls_matrix_type full
_refine_ls_number_parameters 249
_refine_ls_number_reflns 1850
_refine_ls_R_factor_all 0.037
_refine_ls_R_factor_obs 0.032
_refine_ls_shift/esd_max 0.005
_refine_ls_structure_factor_coef F
_refine_ls_weighting_details 'w = 1/[\s^2^(F)+0.0010F^2^]'
_refine_ls_weighting_scheme calc
_refine_ls_wR_factor_all 0.047
_refine_ls_wR_factor_obs 0.045
_reflns_number_observed 1850
_reflns_number_total 2098
_reflns_observed_criterion Inet>3.0\s(Inet)
_cod_data_source_file ha1082.cif
_cod_data_source_block gsp1
_cod_depositor_comments
;
The following automatic conversions were performed:
'_symmetry_cell_setting' value 'Monoclinic' changed to 'monoclinic'
according to '/home/saulius/struct/CIF-dictionaries/cif_core.dic'
dictionary named 'cif_core.dic' version 2.4.1 from 2010-06-29.

Automatic conversion script
Id: cif_fix_enum 1527 2010-12-29 10:47:43Z saulius 

The following automatic conversions were performed:

'_symmetry_cell_setting' value 'Monoclinic' changed to 'monoclinic'
according to /home/saulius/struct/CIF-dictionaries/cif_core.dic
dictionary named 'cif_core.dic' version 2.4.1 from 2010-06-29.

Automatic conversion script
Id: cif_fix_values 1715 2011-07-08 13:25:40Z adriana 

The following automatic conversions were performed:

'_refine_ls_weighting_scheme' value 'w = 1/[\s^2^(F)+0.0010F^2^]' was
changed to 'calc'. New tag '_refine_ls_weighting_details' was
created. The value of the new tag was set to 'w =
1/[\s^2^(F)+0.0010F^2^]'.

Automatic conversion script
Id: cif_fix_values 3143 2015-03-26 13:38:13Z robertas 
;
_cod_original_cell_volume 676.04(9)
_cod_original_sg_symbol_H-M 'P c'
_cod_original_formula_sum 'C12 H15 N3 O6 '
_cod_database_code 2009617

loop_
_symmetry_equiv_pos_as_xyz
x,y,z
x,-y,1/2+z

loop_
_atom_site_aniso_label
_atom_site_aniso_U_11
_atom_site_aniso_U_22
_atom_site_aniso_U_33
_atom_site_aniso_U_12
_atom_site_aniso_U_13
_atom_site_aniso_U_23
_atom_site_aniso_type_symbol
N1 0.0265(6) 0.0349(6) 0.0335(6) 0.0084(10) 0.0120(10) 0.0018(11) N
C2 0.0346(8) 0.0295(7) 0.0307(7) -0.0011(12) 0.0102(12) -0.0061(11) C
O2 0.0441(8) 0.0395(7) 0.0453(7) 0.0003(12) 0.0133(12) 0.0209(11) O
C21 0.0455(11) 0.0459(11) 0.0598(13) 0.014(2) 0.000(2) 0.032(2) C
N3 0.0316(7) 0.0351(7) 0.0405(7) -0.0128(12) 0.0196(11) 0.0024(11) N
C31 0.0453(11) 0.0536(12) 0.0606(13) -0.031(2) 0.036(2) 0.024(2) C
C4 0.0278(7) 0.0327(7) 0.0424(9) -0.0025(13) 0.0217(13) -0.0007(13) C
O4 0.0285(6) 0.0538(8) 0.0776(11) 0.0025(11) 0.0422(14) 0.0251(16) O
C5 0.0239(6) 0.0322(7) 0.0377(7) 0.0075(12) 0.0193(11) 0.0054(12) C
C51 0.0245(7) 0.0348(8) 0.0359(7) 0.0059(11) 0.0166(12) -0.0031(12) C
C521 0.0363(8) 0.0344(8) 0.0339(7) 0.0059(13) 0.0173(13) 0.0001(12) C
C531 0.0364(8) 0.0355(8) 0.0369(8) -0.0037(13) 0.0292(14) -0.0098(13) C
O511 0.0564(9) 0.0412(7) 0.0387(7) -0.0064(13) 0.0206(13) -0.0023(11) O
O521 0.0827(13) 0.0381(7) 0.0391(7) -0.0243(16) 0.0209(15) -0.0058(11) O
C541 0.101(3) 0.0419(11) 0.0463(11) -0.045(3) 0.038(3) -0.0129(19) C
C522 0.0283(8) 0.0399(8) 0.0403(8) 0.0024(13) 0.0101(13) -0.0076(13) C
O512 0.0832(15) 0.0417(8) 0.0586(10) 0.0152(18) -0.0215(19) -0.0202(15) O
O522 0.0484(9) 0.0457(8) 0.0495(8) 0.0063(14) -0.0118(14) -0.0032(13) O
C532 0.0440(12) 0.0707(16) 0.0458(12) -0.000(2) -0.0058(19) 0.003(2) C
C6 0.0248(7) 0.0326(7) 0.0309(7) 0.0055(11) 0.0173(11) -0.0027(12) C
N6 0.0279(7) 0.0505(9) 0.0469(8) 0.0158(13) 0.0339(12) 0.0218(14) N

loop_
_atom_site_label
_atom_site_fract_x
_atom_site_fract_y
_atom_site_fract_z
_atom_site_U_iso_or_equiv
_atom_site_thermal_displace_type
_atom_site_calc_flag
_atom_site_refinement_flags
_atom_site_type_symbol
N1 0.0480(3) 0.17907(14) 0.8405(3) 0.0334(6) Uani . . N
C2 -0.0665(4) 0.12080(15) 0.8925(3) 0.0339(8) Uani . . C
O2 0.00000 0.03042(14) 1.00000 0.0463(7) Uani . . O
C21 0.2039(4) 0.0041(2) 1.0582(4) 0.0567(12) Uani . . C
N3 -0.2593(3) 0.14083(15) 0.8480(3) 0.0371(7) Uani . . N
C31 -0.3755(4) 0.0735(3) 0.9205(4) 0.0541(13) Uani . . C
C4 -0.3517(4) 0.23492(16) 0.7360(3) 0.0352(8) Uani . . C
O4 -0.5259(3) 0.25504(16) 0.6988(3) 0.0532(9) Uani . . O
C5 -0.2298(3) 0.30023(15) 0.6763(3) 0.0320(7) Uani . . C
C51 -0.3235(3) 0.39140(16) 0.5482(3) 0.0328(7) Uani . . C
C521 -0.2857(4) 0.51171(17) 0.5551(3) 0.0364(8) Uani . . C
C531 -0.1527(4) 0.57804(17) 0.7010(3) 0.0362(9) Uani . . C
O511 -0.0660(3) 0.53775(15) 0.8334(3) 0.0480(9) Uani . . O
O521 -0.1447(4) 0.69622(15) 0.6629(3) 0.0574(10) Uani . . O
C541 -0.0305(7) 0.7753(3) 0.7937(4) 0.0659(19) Uani . . C
C522 -0.4640(4) 0.33957(18) 0.3903(3) 0.0387(8) Uani . . C
O512 -0.4775(4) 0.23265(17) 0.3604(3) 0.0730(12) Uani . . O
O522 -0.5637(4) 0.42511(16) 0.2864(3) 0.0555(9) Uani . . O
C532 -0.6851(5) 0.3843(3) 0.1266(4) 0.0598(14) Uani . . C
C6 -0.0336(3) 0.27035(15) 0.7299(3) 0.0301(7) Uani . . C
N6 0.0905(3) 0.32675(18) 0.6774(3) 0.0410(8) Uani . . N
H21a 0.229(7) -0.061(4) 1.125(5) 0.077(11) Uiso . . H
H21b 0.239(5) -0.014(3) 0.971(4) 0.057(8) Uiso . . H
H21c 0.270(5) 0.074(3) 1.116(4) 0.053(8) Uiso . . H
H31a -0.497(8) 0.121(5) 0.897(6) 0.093(14) Uiso . . H
H31b -0.405(7) -0.005(4) 0.892(5) 0.084(13) Uiso . . H
H31c -0.316(10) 0.084(5) 1.040(8) 0.114(18) Uiso . . H
H521 -0.348(4) 0.562(3) 0.466(3) 0.037(6) Uiso . . H
H541a -0.027(7) 0.850(4) 0.750(6) 0.079(11) Uiso . . H
H541b -0.093(7) 0.785(4) 0.882(6) 0.083(11) Uiso . . H
H541c 0.087(5) 0.732(3) 0.846(4) 0.046(7) Uiso . . H
H532a -0.706(7) 0.458(4) 0.058(5) 0.071(10) Uiso . . H
H532b -0.613(7) 0.328(4) 0.096(6) 0.080(12) Uiso . . H
H532c -0.786(10) 0.344(5) 0.122(7) 0.105(16) Uiso . . H
H6a 0.204(5) 0.302(3) 0.710(4) 0.045(7) Uiso . . H
H6b 0.052(5) 0.378(3) 0.607(4) 0.046(7) Uiso . . H

loop_
_atom_type_symbol
_atom_type_scat_dispersion_real
_atom_type_scat_dispersion_imag
_atom_type_scat_source
C 0.002 0.002 'International Tables Vol. IV Table 2.2B'
H 0.000 0.000 'International Tables Vol. IV Table 2.2B'
N 0.004 0.003 'International Tables Vol. IV Table 2.2B'
O 0.008 0.006 'International Tables Vol. IV Table 2.2B'

loop_
_geom_angle_atom_site_label_1
_geom_angle_atom_site_label_2
_geom_angle_atom_site_label_3
_geom_angle_site_symmetry_3
_geom_angle
_geom_angle_publ_flag
C2 N1 C6 . 116.8(2) yes
N1 C2 O2 . 121.0(2) yes
N1 C2 N3 . 126.3(2) yes
O2 C2 N3 . 112.69(19) yes
C2 O2 C21 . 117.07(17) yes
O2 C21 H21a . 108(3) no
O2 C21 H21b . 110.(2) no
O2 C21 H21c . 107.(2) no
H21a C21 H21b . 109(4) no
H21a C21 H21c . 109(3) no
H21b C21 H21c . 111(3) no
C2 N3 C31 . 122.2(2) yes
C2 N3 C4 . 119.6(2) yes
C31 N3 C4 . 118.1(2) yes
N3 C31 H31a . 107(3) no
N3 C31 H31b . 118(3) no
N3 C31 H31c . 109(4) no
H31a C31 H31b . 109(4) no
H31a C31 H31c . 98(5) no
H31b C31 H31c . 111(4) no
N3 C4 O4 . 119.5(2) yes
N3 C4 C5 . 115.4(2) yes
O4 C4 C5 . 125.2(2) yes
C4 C5 C51 . 117.2(2) yes
C4 C5 C6 . 119.80(19) yes
C51 C5 C6 . 122.9(2) yes
C5 C51 C521 . 126.6(2) yes
C5 C51 C522 . 115.47(16) yes
C521 C51 C522 . 117.8(2) yes
C51 C521 C531 . 124.9(2) yes
C51 C521 H521 . 120.4(17) no
C531 C521 H521 . 114.6(17) no
C521 C531 O511 . 128.19(18) yes
C521 C531 O521 . 108.7(2) yes
O511 C531 O521 . 123.2(2) yes
C531 O521 C541 . 115.8(2) yes
O521 C541 H541a . 106(3) no
O521 C541 H541b . 112(3) no
O521 C541 H541c . 104.3(19) no
H541a C541 H541b . 109(4) no
H541a C541 H541c . 118(4) no
H541b C541 H541c . 105(3) no
C51 C522 O512 . 123.0(2) yes
C51 C522 O522 . 113.38(18) yes
O512 C522 O522 . 123.5(3) yes
C522 O522 C532 . 116.9(2) yes
O522 C532 H532a . 105(3) no
O522 C532 H532b . 106(3) no
O522 C532 H532c . 113(4) no
H532a C532 H532b . 108(4) no
H532a C532 H532c . 118(5) no
H532b C532 H532c . 104(5) no
N1 C6 C5 . 122.1(2) yes
N1 C6 N6 . 114.6(2) yes
C5 C6 N6 . 123.32(19) yes
C6 N6 H6a . 119.(2) no
C6 N6 H6b . 121.(2) no
H6a N6 H6b . 120(3) no
N6 H6a O4 1_655 157(3) no
N6 H6b O511 2_564 157(3) no

loop_
_geom_bond_atom_site_label_1
_geom_bond_atom_site_label_2
_geom_bond_site_symmetry_1
_geom_bond_site_symmetry_2
_geom_bond_distance
_geom_bond_publ_flag
N1 C2 . . 1.292(3) yes
N1 C6 . . 1.371(3) yes
C2 O2 . . 1.334(2) yes
C2 N3 . . 1.354(3) yes
O2 C21 . . 1.433(3) yes
C21 H21a . . 0.91(4) no
C21 H21b . . 0.94(4) no
C21 H21c . . 0.95(3) no
N3 C31 . . 1.471(4) yes
N3 C4 . . 1.415(3) yes
C31 H31a . . 1.00(6) no
C31 H31b . . 0.89(5) no
C31 H31c . . 1.00(7) no
C4 O4 . . 1.231(3) yes
C4 C5 . . 1.417(3) yes
C5 C51 . . 1.476(3) yes
C5 C6 . . 1.391(3) yes
C51 C521 . . 1.336(3) yes
C51 C522 . . 1.512(3) yes
C521 C531 . . 1.490(3) yes
C521 H521 . . 0.93(3) no
C531 O511 . . 1.198(3) yes
C531 O521 . . 1.339(3) yes
O521 C541 . . 1.441(3) yes
C541 H541a . . 0.90(4) no
C541 H541b . . 1.08(5) no
C541 H541c . . 0.94(4) no
C522 O512 . . 1.190(3) yes
C522 O522 . . 1.325(3) yes
O522 C532 . . 1.442(4) yes
C532 H532a . . 0.99(4) no
C532 H532b . . 0.92(5) no
C532 H532c . . 0.86(7) no
C6 N6 . . 1.343(3) yes
N6 H6a . . 0.83(3) yes
N6 H6b . . 0.81(3) yes

loop_
_geom_contact_atom_site_label_1
_geom_contact_atom_site_label_2
_geom_contact_distance
_geom_contact_site_symmetry_2
_geom_contact_publ_flag
N6 O4 2.904(3) 1_655 yes
N6 O511 3.219(3) 2_564 yes
H6a O4 2.12(3) 1_655 yes
H6b O511 2.45(3) 2_564 yes

loop_
_geom_torsion_atom_site_label_1
_geom_torsion_atom_site_label_2
_geom_torsion_atom_site_label_3
_geom_torsion_atom_site_label_4
_geom_torsion
_geom_torsion_publ_flag
C6 N1 C2 O2 179.9(2) no
C6 N1 C2 N3 0.30(10) no
C2 N1 C6 C5 0.50(10) no
C2 N1 C6 N6 -178.9(2) no
N1 C2 O2 C21 1.90(10) no
N3 C2 O2 C21 -178.4(2) no
N1 C2 N3 C31 -176.8(3) no
N1 C2 N3 C4 -1.20(10) no
O2 C2 N3 C31 3.50(10) no
O2 C2 N3 C4 179.2(2) no
C2 N3 C4 O4 -178.1(3) no
C2 N3 C4 C5 1.20(10) no
C31 N3 C4 O4 -2.30(10) no
C31 N3 C4 C5 177.1(2) no
N3 C4 C5 C51 174.5(2) no
N3 C4 C5 C6 -0.60(10) no
O4 C4 C5 C51 -6.10(10) no
O4 C4 C5 C6 178.8(3) no
C4 C5 C51 C521 120.0(2) no
C4 C5 C51 C522 -65.2(2) no
C6 C5 C51 C521 -65.0(2) no
C6 C5 C51 C522 109.8(2) no
C4 C5 C6 N1 -0.30(10) no
C4 C5 C6 N6 179.0(2) no
C51 C5 C6 N1 -175.1(2) no
C51 C5 C6 N6 4.20(10) no
C5 C51 C521 C531 -5.80(10) no
C522 C51 C521 C531 179.5(2) no
C5 C51 C522 O512 -11.40(10) no
C5 C51 C522 O522 171.5(3) no
C521 C51 C522 O512 163.9(3) no
C521 C51 C522 O522 -13.20(10) no
C51 C521 C531 O511 -3.00(10) no
C51 C521 C531 O521 178.0(3) no
C521 C531 O521 C541 176.5(3) no
O511 C531 O521 C541 -2.5(2) no
C51 C522 O522 C532 173.3(3) no
O512 C522 O522 C532 -3.8(2) no
